data_2207948
loop_
_publ_author_name
'Chang-Sheng Yao'
'Chen-Xia Yu'
'Shu-Jiang Tu'
'Xiang-Shan Wang'

_publ_section_title
;4-{(2,4-Dichlorophenyl)[5-hydroxy-1-phenyl-3-(trifluoromethyl)-1<i>H</i>-pyrazol-4yl]methyl}-1-phenyl-3-(trifluoromethyl)-1<i>H</i>-pyrazol-5-ol
 monohydrate
;
_journal_coeditor_code AC2002
_journal_issue 2
_journal_name_full 'Acta Crystallographica Section E'
_journal_page_first o771
_journal_page_last o773
_journal_paper_doi 10.1107/S1600536806002339
_journal_volume 62
_journal_year 2006
_chemical_formula_iupac 'C27 H16 Cl2 F6 N4 O2, H2 O'
_chemical_formula_moiety 'C27 H16 Cl2 F6 N4 O2, H2 O'
_chemical_formula_sum 'C27 H18 Cl2 F6 N4 O3'
_chemical_formula_weight 631.35
_chemical_name_systematic
;
4-{(2,4-Dichlorophenyl)[5-hydroxy-1-phenyl-3-(trifluoromethyl)-1H-pyrazol-4-
yl)methyl}-1-phenyl-3-(trifluoromethyl)-1H-pyrazol-5-ol monohydrate
;
_space_group_IT_number 61
_symmetry_cell_setting orthorhombic
_symmetry_space_group_name_Hall '-P 2ac 2ab'
_symmetry_space_group_name_H-M 'P b c a'
_atom_sites_solution_hydrogens geom
_atom_sites_solution_primary direct
_atom_sites_solution_secondary difmap
_cell_angle_alpha 90.00
_cell_angle_beta 90.00
_cell_angle_gamma 90.00
_cell_formula_units_Z 8
_cell_length_a 19.214(3)
_cell_length_b 14.821(2)
_cell_length_c 19.639(3)
_cell_measurement_reflns_used 3648
_cell_measurement_temperature 294(2)
_cell_measurement_theta_max 21.91
_cell_measurement_theta_min 2.33
_cell_volume 5592.6(14)
_computing_cell_refinement 'SAINT (Bruker, 1999)T'
_computing_data_collection 'SMART (Bruker, 1998)'
_computing_data_reduction SAINT
_computing_molecular_graphics 'SHELXTL (Bruker, 1999)'
_computing_publication_material SHELXTL
_computing_structure_refinement 'SHELXL97 (Sheldrick, 1997)'
_computing_structure_solution 'SHELXS97 (Sheldrick, 1997)'
_diffrn_ambient_temperature 294(2)
_diffrn_measured_fraction_theta_full 0.997
_diffrn_measured_fraction_theta_max 0.997
_diffrn_measurement_device_type 'Bruker SMART CCD area-detector'
_diffrn_measurement_method '\f and \w'
_diffrn_radiation_monochromator graphite
_diffrn_radiation_source 'fine-focus sealed tube'
_diffrn_radiation_type MoK\a
_diffrn_radiation_wavelength 0.71073
_diffrn_reflns_av_R_equivalents 0.1078
_diffrn_reflns_av_sigmaI/netI 0.0817
_diffrn_reflns_limit_h_max 22
_diffrn_reflns_limit_h_min -24
_diffrn_reflns_limit_k_max 18
_diffrn_reflns_limit_k_min -15
_diffrn_reflns_limit_l_max 24
_diffrn_reflns_limit_l_min -22
_diffrn_reflns_number 30100
_diffrn_reflns_theta_full 26.42
_diffrn_reflns_theta_max 26.42
_diffrn_reflns_theta_min 2.02
_diffrn_standards_decay_% 0
_diffrn_standards_number 0
_exptl_absorpt_coefficient_mu 0.309
_exptl_absorpt_correction_T_max 0.9757
_exptl_absorpt_correction_T_min 0.9129
_exptl_absorpt_correction_type multi-scan
_exptl_absorpt_process_details '(SADABS; Sheldrick 1996)'
_exptl_crystal_colour colorless
_exptl_crystal_density_diffrn 1.500
_exptl_crystal_density_method 'not measured'
_exptl_crystal_description block
_exptl_crystal_F_000 2560
_exptl_crystal_size_max 0.30
_exptl_crystal_size_mid 0.12
_exptl_crystal_size_min 0.08
_refine_diff_density_max 0.273
_refine_diff_density_min -0.330
_refine_ls_extinction_method none
_refine_ls_goodness_of_fit_ref 1.001
_refine_ls_hydrogen_treatment mixed
_refine_ls_matrix_type full
_refine_ls_number_parameters 391
_refine_ls_number_reflns 5733
_refine_ls_number_restraints 23
_refine_ls_restrained_S_all 1.000
_refine_ls_R_factor_all 0.1559
_refine_ls_R_factor_gt 0.0571
_refine_ls_shift/su_max 0.000
_refine_ls_shift/su_mean 0.000
_refine_ls_structure_factor_coef Fsqd
_refine_ls_weighting_details 'calc w=1/[\s^2^(Fo^2^)+(0.0346P)^2^+5.8586P] where P=(Fo^2^+2Fc^2^)/3'
_refine_ls_weighting_scheme calc
_refine_ls_wR_factor_gt 0.1016
_refine_ls_wR_factor_ref 0.1373
_reflns_number_gt 2698
_reflns_number_total 5733
_reflns_threshold_expression I>2\s(I)
_cod_data_source_file ac2002.cif
_cod_data_source_block I
_cod_depositor_comments
;
The following automatic conversions were performed:
'_symmetry_cell_setting' value 'Orthorhombic' changed to 'orthorhombic'
according to '/home/saulius/struct/CIF-dictionaries/cif_core.dic'
dictionary named 'cif_core.dic' version 2.4.1 from 2010-06-29.

Automatic conversion script
Id: cif_fix_enum 1527 2010-12-29 10:47:43Z saulius 

The following automatic conversions were performed:

'_symmetry_cell_setting' value 'Orthorhombic' changed to
'orthorhombic' according to
/home/saulius/struct/CIF-dictionaries/cif_core.dic dictionary named
'cif_core.dic' version 2.4.1 from 2010-06-29.

Automatic conversion script
Id: cif_fix_values 1715 2011-07-08 13:25:40Z adriana 
;
_cod_original_cell_volume 5592.9(15)
_cod_database_code 2207948

loop_
_symmetry_equiv_pos_as_xyz
'x, y, z'
'-x+1/2, -y, z+1/2'
'-x, y+1/2, -z+1/2'
'x+1/2, -y+1/2, -z'
'-x, -y, -z'
'x-1/2, y, -z-1/2'
'x, -y-1/2, z-1/2'
'-x-1/2, y-1/2, z'

loop_
_atom_site_label
_atom_site_fract_x
_atom_site_fract_y
_atom_site_fract_z
_atom_site_U_iso_or_equiv
_atom_site_adp_type
_atom_site_calc_flag
_atom_site_refinement_flags
_atom_site_occupancy
_atom_site_disorder_assembly
_atom_site_disorder_group
_atom_site_type_symbol
Cl1 0.43782(8) 0.80691(8) 0.69036(7) 0.0893(5) Uani d . 1 . . Cl
Cl2 0.47839(6) 0.45098(8) 0.70143(7) 0.0780(4) Uani d . 1 . . Cl
F1 0.3810(2) 0.1456(2) 0.7135(2) 0.0854(13) Uani d PD 0.889(7) A 1 F
F2 0.3500(2) 0.1972(3) 0.61772(16) 0.0862(13) Uani d PD 0.889(7) A 1 F
F3 0.43873(15) 0.2508(2) 0.6664(3) 0.0944(15) Uani d PD 0.889(7) A 1 F
F1' 0.3497(14) 0.1399(10) 0.6851(16) 0.0854(13) Uani d PD 0.111(7) A 2 F
F2' 0.3879(18) 0.2357(19) 0.6139(6) 0.0862(13) Uani d PD 0.111(7) A 2 F
F3' 0.4357(9) 0.2228(19) 0.7102(15) 0.0944(15) Uani d PD 0.111(7) A 2 F
F4 0.43392(13) 0.4391(2) 0.49788(14) 0.0879(9) Uani d . 1 B . F
F5 0.38888(14) 0.3897(2) 0.40640(12) 0.0965(10) Uani d . 1 B . F
F6 0.40004(15) 0.3038(2) 0.49191(16) 0.1000(10) Uani d . 1 B . F
O1 0.21969(12) 0.47490(16) 0.73203(12) 0.0428(6) Uani d . 1 . . O
H1A 0.2319 0.5105 0.7617 0.068(15) Uiso d R 1 . . H
O2 0.17292(14) 0.4702(2) 0.60349(15) 0.0533(8) Uani d . 1 . . O
H2A 0.185(2) 0.477(3) 0.642(2) 0.072(16) Uiso d . 1 . . H
N1 0.25387(16) 0.33635(19) 0.78219(14) 0.0399(7) Uani d . 1 . . N
N2 0.29661(16) 0.26542(19) 0.76845(15) 0.0426(8) Uani d . 1 . . N
N3 0.20648(15) 0.4465(2) 0.49229(14) 0.0422(8) Uani d D 1 . . N
N4 0.26261(16) 0.4240(2) 0.45368(14) 0.0442(8) Uani d . 1 B . N
C1 0.2166(2) 0.3387(2) 0.84580(17) 0.0423(10) Uani d . 1 . . C
C2 0.2506(2) 0.3098(3) 0.90335(19) 0.0565(11) Uani d . 1 . . C
H2 0.2967 0.2909 0.9011 0.068 Uiso calc R 1 . . H
C3 0.2148(3) 0.3091(3) 0.9650(2) 0.0696(14) Uani d . 1 . . C
H3 0.2369 0.2892 1.0044 0.084 Uiso calc R 1 . . H
C4 0.1474(3) 0.3377(3) 0.9677(2) 0.0720(14) Uani d . 1 . . C
H4 0.1236 0.3369 1.0090 0.086 Uiso calc R 1 . . H
C5 0.1149(2) 0.3673(3) 0.9106(2) 0.0741(14) Uani d . 1 . . C
H5 0.0690 0.3871 0.9131 0.089 Uiso calc R 1 . . H
C6 0.1493(2) 0.3681(3) 0.8487(2) 0.0634(13) Uani d . 1 . . C
H6 0.1270 0.3885 0.8096 0.076 Uiso calc R 1 . . H
C7 0.26010(18) 0.4022(2) 0.73413(17) 0.0345(8) Uani d . 1 . . C
C8 0.30911(18) 0.3744(2) 0.68736(17) 0.0335(8) Uani d . 1 . . C
C9 0.32889(18) 0.2891(2) 0.71132(18) 0.0374(9) Uani d . 1 A . C
C10 0.3751(2) 0.2212(2) 0.6784(2) 0.0512(11) Uani d D 1 . . C
C11 0.33869(17) 0.4283(2) 0.62867(16) 0.0341(8) Uani d . 1 B . C
H11 0.3817 0.3974 0.6154 0.041 Uiso calc R 1 . . H
C12 0.36031(18) 0.5238(2) 0.64957(16) 0.0339(8) Uani d . 1 . . C
C13 0.3193(2) 0.5992(2) 0.63739(18) 0.0430(9) Uani d . 1 . . C
H13 0.2752 0.5911 0.6188 0.052 Uiso calc R 1 . . H
C14 0.3415(2) 0.6855(3) 0.65190(18) 0.0499(10) Uani d . 1 . . C
H14 0.3123 0.7345 0.6439 0.060 Uiso calc R 1 . . H
C15 0.4066(2) 0.6987(3) 0.67808(19) 0.0519(11) Uani d . 1 . . C
C16 0.4484(2) 0.6267(3) 0.6930(2) 0.0558(11) Uani d . 1 . . C
H16 0.4923 0.6357 0.7117 0.067 Uiso calc R 1 . . H
C17 0.42455(19) 0.5400(3) 0.67980(19) 0.0455(10) Uani d . 1 . . C
C18 0.29313(18) 0.4288(2) 0.56575(17) 0.0343(8) Uani d . 1 . . C
C19 0.22324(18) 0.4495(2) 0.55945(17) 0.0379(9) Uani d . 1 B . C
C20 0.31368(19) 0.4140(2) 0.49830(17) 0.0395(9) Uani d . 1 B . C
C21 0.14216(12) 0.4666(2) 0.46044(14) 0.0445(10) Uani d PGD 0.890(3) B 1 C
C22 0.10802(16) 0.54774(18) 0.47243(15) 0.0602(13) Uani d PG 0.890(3) B 1 C
H22A 0.1271 0.5897 0.5023 0.072 Uiso calc PR 0.890(3) B 1 H
C23 0.04542(17) 0.5661(2) 0.43977(18) 0.0809(18) Uani d PG 0.890(3) B 1 C
H23A 0.0226 0.6204 0.4478 0.097 Uiso calc PR 0.890(3) B 1 H
C24 0.01697(13) 0.5034(3) 0.39513(17) 0.0845(18) Uani d PG 0.890(3) B 1 C
H24A -0.0249 0.5157 0.3733 0.101 Uiso calc PR 0.890(3) B 1 H
C25 0.05112(17) 0.4223(2) 0.38315(15) 0.0823(18) Uani d PG 0.890(3) B 1 C
H25A 0.0321 0.3803 0.3533 0.099 Uiso calc PR 0.890(3) B 1 H
C26 0.11372(16) 0.40385(18) 0.41580(16) 0.0649(14) Uani d PG 0.890(3) B 1 C
H26A 0.1366 0.3496 0.4078 0.078 Uiso calc PR 0.890(3) B 1 H
C21' 0.13739(13) 0.4455(2) 0.46265(14) 0.0445(10) Uani d PGD 0.110(3) B 2 C
C22' 0.12820(12) 0.5092(2) 0.41146(13) 0.0602(13) Uani d PG 0.110(3) B 2 C
H22B 0.1653 0.5454 0.3980 0.072 Uiso calc PR 0.110(3) B 2 H
C23' 0.06361(16) 0.5188(2) 0.38042(12) 0.0809(18) Uani d PG 0.110(3) B 2 C
H23B 0.0575 0.5614 0.3462 0.097 Uiso calc PR 0.110(3) B 2 H
C24' 0.00821(13) 0.4647(3) 0.40056(18) 0.0845(18) Uani d PG 0.110(3) B 2 C
H24B -0.0350 0.4711 0.3798 0.101 Uiso calc PR 0.110(3) B 2 H
C25' 0.01739(16) 0.4010(3) 0.4517(2) 0.0823(18) Uani d PG 0.110(3) B 2 C
H25B -0.0197 0.3649 0.4652 0.099 Uiso calc PR 0.110(3) B 2 H
C26' 0.08198(19) 0.3914(2) 0.48280(17) 0.0649(14) Uani d PG 0.110(3) B 2 C
H26B 0.0881 0.3489 0.5170 0.078 Uiso calc PR 0.110(3) B 2 H
C27 0.3832(2) 0.3873(3) 0.4734(2) 0.0586(12) Uani d . 1 . . C
O3 0.2460(2) 0.5942(2) 0.81243(16) 0.0661(10) Uani d . 1 . . O
H3A 0.231(2) 0.647(3) 0.800(2) 0.091(18) Uiso d . 1 . . H
H3B 0.239(3) 0.585(4) 0.853(3) 0.11(2) Uiso d . 1 . . H

loop_
_atom_site_aniso_label
_atom_site_aniso_U_11
_atom_site_aniso_U_22
_atom_site_aniso_U_33
_atom_site_aniso_U_12
_atom_site_aniso_U_13
_atom_site_aniso_U_23
Cl1 0.1188(11) 0.0486(7) 0.1003(10) -0.0310(7) -0.0046(9) -0.0150(7)
Cl2 0.0590(7) 0.0635(8) 0.1115(10) 0.0127(6) -0.0360(7) -0.0057(7)
F1 0.115(3) 0.0477(17) 0.093(3) 0.0407(18) 0.026(2) 0.0221(18)
F2 0.104(3) 0.082(3) 0.0729(19) 0.028(2) -0.0078(19) -0.0358(18)
F3 0.0541(17) 0.057(2) 0.172(5) 0.0012(16) 0.042(2) -0.020(2)
F1' 0.115(3) 0.0477(17) 0.093(3) 0.0407(18) 0.026(2) 0.0221(18)
F2' 0.104(3) 0.082(3) 0.0729(19) 0.028(2) -0.0078(19) -0.0358(18)
F3' 0.0541(17) 0.057(2) 0.172(5) 0.0012(16) 0.042(2) -0.020(2)
F4 0.0469(16) 0.121(2) 0.096(2) -0.0127(16) 0.0090(15) -0.0213(18)
F5 0.081(2) 0.161(3) 0.0481(15) 0.0193(19) 0.0184(14) -0.0152(18)
F6 0.091(2) 0.080(2) 0.129(3) 0.0404(17) 0.0345(19) 0.0100(19)
O1 0.0579(17) 0.0353(14) 0.0353(14) 0.0112(13) -0.0038(13) -0.0039(13)
O2 0.0416(17) 0.082(2) 0.0365(16) 0.0076(15) -0.0008(14) -0.0040(16)
N1 0.055(2) 0.0297(16) 0.0353(16) 0.0058(15) 0.0016(15) 0.0030(14)
N2 0.057(2) 0.0258(17) 0.0447(19) 0.0060(15) -0.0004(16) 0.0012(15)
N3 0.0427(19) 0.051(2) 0.0328(17) 0.0006(15) -0.0072(15) -0.0029(15)
N4 0.049(2) 0.051(2) 0.0329(16) -0.0004(16) 0.0013(16) -0.0087(15)
C1 0.060(3) 0.035(2) 0.031(2) 0.0004(19) 0.0018(19) 0.0009(17)
C2 0.072(3) 0.056(3) 0.042(2) 0.012(2) -0.007(2) 0.001(2)
C3 0.095(4) 0.081(3) 0.033(2) 0.005(3) -0.006(2) 0.005(2)
C4 0.087(4) 0.087(4) 0.042(3) 0.002(3) 0.013(3) 0.003(3)
C5 0.064(3) 0.104(4) 0.055(3) 0.012(3) 0.010(3) 0.003(3)
C6 0.060(3) 0.089(4) 0.041(2) 0.011(3) 0.002(2) 0.007(2)
C7 0.046(2) 0.0243(19) 0.0330(19) 0.0045(17) -0.0060(17) -0.0003(16)
C8 0.039(2) 0.0281(19) 0.0336(19) 0.0026(16) -0.0027(17) -0.0024(16)
C9 0.043(2) 0.030(2) 0.039(2) 0.0010(17) -0.0046(18) -0.0009(17)
C10 0.059(3) 0.035(2) 0.060(3) 0.007(2) 0.003(2) -0.003(2)
C11 0.033(2) 0.031(2) 0.038(2) 0.0034(16) -0.0040(16) 0.0004(17)
C12 0.037(2) 0.034(2) 0.0306(19) -0.0024(16) -0.0030(17) -0.0017(16)
C13 0.046(2) 0.037(2) 0.046(2) -0.0006(19) -0.0064(19) -0.0017(19)
C14 0.067(3) 0.038(2) 0.044(2) 0.002(2) 0.001(2) 0.001(2)
C15 0.075(3) 0.036(2) 0.045(2) -0.014(2) 0.000(2) -0.008(2)
C16 0.051(3) 0.053(3) 0.063(3) -0.011(2) -0.011(2) -0.010(2)
C17 0.040(2) 0.046(2) 0.050(2) 0.0029(18) -0.0070(19) -0.004(2)
C18 0.037(2) 0.032(2) 0.0344(19) -0.0029(16) -0.0014(16) 0.0003(17)
C19 0.042(2) 0.042(2) 0.0296(19) 0.0009(18) -0.0002(17) -0.0016(18)
C20 0.041(2) 0.043(2) 0.035(2) 0.0009(18) 0.0022(18) -0.0055(18)
C21 0.044(2) 0.052(3) 0.038(2) -0.006(2) -0.0082(19) 0.005(2)
C22 0.062(3) 0.061(3) 0.057(3) 0.005(3) -0.010(3) 0.001(3)
C23 0.073(4) 0.090(5) 0.080(4) 0.022(3) -0.018(3) 0.005(4)
C24 0.064(4) 0.113(5) 0.076(4) -0.003(4) -0.019(3) 0.026(4)
C25 0.072(4) 0.103(5) 0.072(4) -0.012(3) -0.040(3) -0.006(4)
C26 0.071(3) 0.063(3) 0.061(3) -0.006(3) -0.024(3) -0.005(3)
C21' 0.044(2) 0.052(3) 0.038(2) -0.006(2) -0.0082(19) 0.005(2)
C22' 0.062(3) 0.061(3) 0.057(3) 0.005(3) -0.010(3) 0.001(3)
C23' 0.073(4) 0.090(5) 0.080(4) 0.022(3) -0.018(3) 0.005(4)
C24' 0.064(4) 0.113(5) 0.076(4) -0.003(4) -0.019(3) 0.026(4)
C25' 0.072(4) 0.103(5) 0.072(4) -0.012(3) -0.040(3) -0.006(4)
C26' 0.071(3) 0.063(3) 0.061(3) -0.006(3) -0.024(3) -0.005(3)
C27 0.050(3) 0.072(3) 0.054(3) 0.006(2) 0.006(2) -0.011(3)
O3 0.129(3) 0.0354(17) 0.0336(16) 0.0113(18) -0.0098(19) 0.0001(15)

loop_
_atom_type_symbol
_atom_type_description
_atom_type_scat_dispersion_real
_atom_type_scat_dispersion_imag
_atom_type_scat_source
C C 0.0033 0.0016 'International Tables Vol C Tables 4.2.6.8 and 6.1.1.4'
H H 0.0000 0.0000 'International Tables Vol C Tables 4.2.6.8 and 6.1.1.4'
N N 0.0061 0.0033 'International Tables Vol C Tables 4.2.6.8 and 6.1.1.4'
O O 0.0106 0.0060 'International Tables Vol C Tables 4.2.6.8 and 6.1.1.4'
F F 0.0171 0.0103 'International Tables Vol C Tables 4.2.6.8 and 6.1.1.4'
Cl Cl 0.1484 0.1585 'International Tables Vol C Tables 4.2.6.8 and 6.1.1.4'

loop_
_geom_angle_atom_site_label_1
_geom_angle_atom_site_label_2
_geom_angle_atom_site_label_3
_geom_angle
C7 O1 H1A 109.5
C19 O2 H2A 116(3)
N2 N1 C7 111.3(3)
N2 N1 C1 119.4(3)
C7 N1 C1 128.8(3)
C9 N2 N1 104.2(3)
C19 N3 N4 111.2(3)
C19 N3 C21 129.0(3)
N4 N3 C21 119.8(3)
C19 N3 C21' 127.4(3)
N4 N3 C21' 120.0(3)
C21 N3 C21' 13.1
C20 N4 N3 104.3(3)
C6 C1 C2 121.1(4)
C6 C1 N1 121.0(3)
C2 C1 N1 118.0(4)
C1 C2 C3 118.9(4)
C1 C2 H2 120.6
C3 C2 H2 120.6
C4 C3 C2 120.0(4)
C4 C3 H3 120.0
C2 C3 H3 120.0
C5 C4 C3 120.4(4)
C5 C4 H4 119.8
C3 C4 H4 119.8
C4 C5 C6 120.6(4)
C4 C5 H5 119.7
C6 C5 H5 119.7
C1 C6 C5 119.1(4)
C1 C6 H6 120.5
C5 C6 H6 120.5
O1 C7 N1 123.4(3)
O1 C7 C8 128.4(3)
N1 C7 C8 107.9(3)
C7 C8 C9 103.4(3)
C7 C8 C11 127.3(3)
C9 C8 C11 129.0(3)
N2 C9 C8 113.3(3)
N2 C9 C10 117.8(3)
C8 C9 C10 128.7(3)
F1' C10 F2' 108.6(11)
F1' C10 F1 36.6(12)
F2' C10 F1 128.9(13)
F1' C10 F3 132.0(13)
F2' C10 F3 66.3(14)
F1 C10 F3 107.2(4)
F1' C10 F3' 107.3(11)
F2' C10 F3' 106.7(11)
F1 C10 F3' 72.1(13)
F3 C10 F3' 42.4(13)
F1' C10 F2 73.1(13)
F2' C10 F2 41.1(14)
F1 C10 F2 105.7(3)
F3 C10 F2 105.2(4)
F3' C10 F2 138.1(13)
F1' C10 C9 111.0(13)
F2' C10 C9 114.9(13)
F1 C10 C9 113.5(3)
F3 C10 C9 113.9(3)
F3' C10 C9 108.0(12)
F2 C10 C9 110.7(3)
C8 C11 C18 114.0(3)
C8 C11 C12 112.7(3)
C18 C11 C12 111.7(3)
C8 C11 H11 105.9
C18 C11 H11 105.9
C12 C11 H11 105.9
C13 C12 C17 116.0(3)
C13 C12 C11 122.9(3)
C17 C12 C11 121.0(3)
C14 C13 C12 122.4(4)
C14 C13 H13 118.8
C12 C13 H13 118.8
C15 C14 C13 119.6(4)
C15 C14 H14 120.2
C13 C14 H14 120.2
C16 C15 C14 120.4(4)
C16 C15 Cl1 119.4(3)
C14 C15 Cl1 120.2(3)
C15 C16 C17 119.3(4)
C15 C16 H16 120.3
C17 C16 H16 120.3
C16 C17 C12 122.1(4)
C16 C17 Cl2 117.6(3)
C12 C17 Cl2 120.3(3)
C19 C18 C20 103.0(3)
C19 C18 C11 129.5(3)
C20 C18 C11 127.5(3)
O2 C19 N3 117.7(3)
O2 C19 C18 134.2(3)
N3 C19 C18 108.0(3)
N4 C20 C18 113.6(3)
N4 C20 C27 118.8(3)
C18 C20 C27 127.7(3)
C22 C21 C26 120.0
C22 C21 N3 121.2(2)
C26 C21 N3 118.8(2)
C21 C22 C23 120.0
C21 C22 H22A 120.0
C23 C22 H22A 120.0
C24 C23 C22 120.0
C24 C23 H23A 120.0
C22 C23 H23A 120.0
C23 C24 C25 120.0
C23 C24 H24A 120.0
C25 C24 H24A 120.0
C26 C25 C24 120.0
C26 C25 H25A 120.0
C24 C25 H25A 120.0
C25 C26 C21 120.0
C25 C26 H26A 120.0
C21 C26 H26A 120.0
C22' C21' C26' 120.0
C22' C21' N3 113.6(2)
C26' C21' N3 126.4(2)
C21' C22' C23' 120.0
C21' C22' H22B 120.0
C23' C22' H22B 120.0
C24' C23' C22' 120.0
C24' C23' H23B 120.0
C22' C23' H23B 120.0
C25' C24' C23' 120.0
C25' C24' H24B 120.0
C23' C24' H24B 120.0
C24' C25' C26' 120.0
C24' C25' H25B 120.0
C26' C25' H25B 120.0
C25' C26' C21' 120.0
C25' C26' H26B 120.0
C21' C26' H26B 120.0
F5 C27 F6 106.1(4)
F5 C27 F4 106.5(4)
F6 C27 F4 105.0(4)
F5 C27 C20 113.4(4)
F6 C27 C20 112.3(4)
F4 C27 C20 112.8(4)
H3A O3 H3B 112(5)

loop_
_geom_bond_atom_site_label_1
_geom_bond_atom_site_label_2
_geom_bond_distance
Cl1 C15 1.729(4)
Cl2 C17 1.729(4)
F1 C10 1.321(4)
F2 C10 1.334(4)
F3 C10 1.321(4)
F1' C10 1.307(9)
F2' C10 1.309(9)
F3' C10 1.321(9)
F4 C27 1.331(5)
F5 C27 1.321(4)
F6 C27 1.329(5)
O1 C7 1.328(4)
O1 H1A 0.8200
O2 C19 1.333(4)
O2 H2A 0.80(4)
N1 N2 1.361(4)
N1 C7 1.363(4)
N1 C1 1.441(4)
N2 C9 1.329(4)
N3 C19 1.359(4)
N3 N4 1.360(4)
N3 C21 1.417(3)
N3 C21' 1.450(3)
N4 C20 1.324(4)
C1 C6 1.365(5)
C1 C2 1.374(5)
C2 C3 1.392(5)
C2 H2 0.9300
C3 C4 1.365(6)
C3 H3 0.9300
C4 C5 1.357(6)
C4 H4 0.9300
C5 C6 1.385(5)
C5 H5 0.9300
C6 H6 0.9300
C7 C8 1.379(5)
C8 C9 1.402(5)
C8 C11 1.513(5)
C9 C10 1.489(5)
C11 C18 1.514(4)
C11 C12 1.532(5)
C11 H11 0.9800
C12 C13 1.388(5)
C12 C17 1.390(5)
C13 C14 1.378(5)
C13 H13 0.9300
C14 C15 1.368(5)
C14 H14 0.9300
C15 C16 1.366(5)
C16 C17 1.389(5)
C16 H16 0.9300
C18 C19 1.383(5)
C18 C20 1.400(5)
C20 C27 1.477(5)
C21 C22 1.3900
C21 C26 1.3900
C22 C23 1.3900
C22 H22A 0.9300
C23 C24 1.3900
C23 H23A 0.9300
C24 C25 1.3900
C24 H24A 0.9300
C25 C26 1.3900
C25 H25A 0.9300
C26 H26A 0.9300
C21' C22' 1.3900
C21' C26' 1.3900
C22' C23' 1.3900
C22' H22B 0.9300
C23' C24' 1.3900
C23' H23B 0.9300
C24' C25' 1.3900
C24' H24B 0.9300
C25' C26' 1.3900
C25' H25B 0.9300
C26' H26B 0.9300
O3 H3A 0.86(5)
O3 H3B 0.82(5)

loop_
_geom_hbond_atom_site_label_D
_geom_hbond_atom_site_label_H
_geom_hbond_atom_site_label_A
_geom_hbond_site_symmetry_A
_geom_hbond_distance_DH
_geom_hbond_distance_HA
_geom_hbond_distance_DA
_geom_hbond_angle_DHA
O1 H1A O3 . 0.82 1.61 2.424(4) 169
O2 H2A O1 . 0.80(4) 1.89(4) 2.681(4) 172(5)
O3 H3A N2 8_665 0.86(5) 1.94(5) 2.802(4) 177(5)
O3 H3B N4 2_565 0.82(5) 1.98(5) 2.792(4) 169(5)

loop_
_geom_torsion_atom_site_label_1
_geom_torsion_atom_site_label_2
_geom_torsion_atom_site_label_3
_geom_torsion_atom_site_label_4
_geom_torsion
C7 N1 N2 C9 0.0(4)
C1 N1 N2 C9 -172.5(3)
C19 N3 N4 C20 -0.4(4)
C21 N3 N4 C20 177.1(3)
C21' N3 N4 C20 -167.7(3)
N2 N1 C1 C6 -140.1(4)
C7 N1 C1 C6 48.9(6)
N2 N1 C1 C2 39.3(5)
C7 N1 C1 C2 -131.6(4)
C6 C1 C2 C3 1.2(6)
N1 C1 C2 C3 -178.2(4)
C1 C2 C3 C4 -0.6(7)
C2 C3 C4 C5 -0.3(8)
C3 C4 C5 C6 0.6(8)
C2 C1 C6 C5 -1.0(7)
N1 C1 C6 C5 178.5(4)
C4 C5 C6 C1 0.1(8)
N2 N1 C7 O1 173.6(3)
C1 N1 C7 O1 -14.9(6)
N2 N1 C7 C8 -0.6(4)
C1 N1 C7 C8 170.9(3)
O1 C7 C8 C9 -172.9(3)
N1 C7 C8 C9 1.0(4)
O1 C7 C8 C11 12.5(6)
N1 C7 C8 C11 -173.7(3)
N1 N2 C9 C8 0.7(4)
N1 N2 C9 C10 -174.2(3)
C7 C8 C9 N2 -1.1(4)
C11 C8 C9 N2 173.5(3)
C7 C8 C9 C10 173.1(4)
C11 C8 C9 C10 -12.4(6)
N2 C9 C10 F1' 36.0(15)
C8 C9 C10 F1' -138.0(15)
N2 C9 C10 F2' 159.7(17)
C8 C9 C10 F2' -14.3(18)
N2 C9 C10 F1 -3.6(5)
C8 C9 C10 F1 -177.5(4)
N2 C9 C10 F3 -126.6(4)
C8 C9 C10 F3 59.5(6)
N2 C9 C10 F3' -81.4(16)
C8 C9 C10 F3' 104.7(16)
N2 C9 C10 F2 115.1(4)
C8 C9 C10 F2 -58.8(5)
C7 C8 C11 C18 -82.1(4)
C9 C8 C11 C18 104.6(4)
C7 C8 C11 C12 46.7(5)
C9 C8 C11 C12 -126.7(4)
C8 C11 C12 C13 -99.9(4)
C18 C11 C12 C13 30.1(5)
C8 C11 C12 C17 82.8(4)
C18 C11 C12 C17 -147.3(3)
C17 C12 C13 C14 2.3(5)
C11 C12 C13 C14 -175.1(3)
C12 C13 C14 C15 1.3(6)
C13 C14 C15 C16 -3.2(6)
C13 C14 C15 Cl1 175.0(3)
C14 C15 C16 C17 1.4(6)
Cl1 C15 C16 C17 -176.7(3)
C15 C16 C17 C12 2.4(6)
C15 C16 C17 Cl2 -178.4(3)
C13 C12 C17 C16 -4.1(5)
C11 C12 C17 C16 173.4(3)
C13 C12 C17 Cl2 176.7(3)
C11 C12 C17 Cl2 -5.8(5)
C8 C11 C18 C19 51.5(5)
C12 C11 C18 C19 -77.7(4)
C8 C11 C18 C20 -133.2(4)
C12 C11 C18 C20 97.5(4)
N4 N3 C19 O2 -179.5(3)
C21 N3 C19 O2 3.2(6)
C21' N3 C19 O2 -13.3(5)
N4 N3 C19 C18 0.4(4)
C21 N3 C19 C18 -176.9(3)
C21' N3 C19 C18 166.6(3)
C20 C18 C19 O2 179.7(4)
C11 C18 C19 O2 -4.2(7)
C20 C18 C19 N3 -0.2(4)
C11 C18 C19 N3 175.9(3)
N3 N4 C20 C18 0.3(4)
N3 N4 C20 C27 178.8(3)
C19 C18 C20 N4 0.0(4)
C11 C18 C20 N4 -176.3(3)
C19 C18 C20 C27 -178.4(4)
C11 C18 C20 C27 5.4(6)
C19 N3 C21 C22 52.3(4)
N4 N3 C21 C22 -124.8(3)
C21' N3 C21 C22 140.63(14)
C19 N3 C21 C26 -128.6(3)
N4 N3 C21 C26 54.4(4)
C21' N3 C21 C26 -40.21(13)
C26 C21 C22 C23 0.0
N3 C21 C22 C23 179.2(3)
C21 C22 C23 C24 0.0
C22 C23 C24 C25 0.0
C23 C24 C25 C26 0.0
C24 C25 C26 C21 0.0
C22 C21 C26 C25 0.0
N3 C21 C26 C25 -179.2(3)
C19 N3 C21' C22' 129.9(3)
N4 N3 C21' C22' -65.0(3)
C21 N3 C21' C22' 28.01(15)
C19 N3 C21' C26' -47.0(4)
N4 N3 C21' C26' 118.1(3)
C21 N3 C21' C26' -148.95(13)
C26' C21' C22' C23' 0.0
N3 C21' C22' C23' -177.2(2)
C21' C22' C23' C24' 0.0
C22' C23' C24' C25' 0.0
C23' C24' C25' C26' 0.0
C24' C25' C26' C21' 0.0
C22' C21' C26' C25' 0.0
N3 C21' C26' C25' 176.8(3)
N4 C20 C27 F5 9.9(6)
C18 C20 C27 F5 -171.8(4)
N4 C20 C27 F6 -110.5(4)
C18 C20 C27 F6 67.9(5)
N4 C20 C27 F4 131.1(4)
C18 C20 C27 F4 -50.6(6)
